data_4300157
loop_
_publ_author_name
'Christopher J. Chang'
'Yongqi Deng'
'Alan F. Heyduk'
'C. K. Chang'
'Daniel G. Nocera'

_publ_section_title
;
Xanthene-Bridged Cofacial Bisporphyrins
;
_journal_name_full 'Inorganic Chemistry'
_journal_page_first 959
_journal_page_last 966
_journal_paper_doi 10.1021/ic990987+
_journal_volume 39
_journal_year 2000
_chemical_formula_sum 'C79 H82 N8 Ni2 O'
_chemical_formula_weight 1276.95
_space_group_IT_number 15
_symmetry_cell_setting monoclinic
_symmetry_space_group_name_Hall '-C 2yc'
_symmetry_space_group_name_H-M 'C 1 2/c 1'
_cell_angle_alpha 90.00
_cell_angle_beta 99.553(2)
_cell_angle_gamma 90.00
_cell_formula_units_Z 8
_cell_length_a 24.1671(4)
_cell_length_b 10.669
_cell_length_c 50.5080(9)
_cell_measurement_temperature 183(2)
_cell_volume 12842.0(3)
_diffrn_ambient_temperature 183(2)
_exptl_crystal_density_diffrn 1.321
_refine_ls_R_factor_obs 0.0768
_refine_ls_wR_factor_obs 0.1460
_cod_depositor_comments
;
The following automatic conversions were performed:
'_symmetry_cell_setting' value 'Monoclinic' changed to 'monoclinic'
according to '/home/saulius/struct/CIF-dictionaries/cif_core.dic'
dictionary named 'cif_core.dic' version 2.4.1 from 2010-06-29.

Automatic conversion script
Id: cif_fix_enum 1527 2010-12-29 10:47:43Z saulius 
;
_cod_original_sg_symbol_H-M 'C 2/c'
_cod_database_code 4300157

loop_
_symmetry_equiv_pos_as_xyz
'x, y, z'
'-x, y, -z+1/2'
'x+1/2, y+1/2, z'
'-x+1/2, y+1/2, -z+1/2'
'-x, -y, -z'
'x, -y, z-1/2'
'-x+1/2, -y+1/2, -z'
'x+1/2, -y+1/2, z-1/2'

loop_
_atom_site_aniso_label
_atom_site_aniso_U_11
_atom_site_aniso_U_22
_atom_site_aniso_U_33
_atom_site_aniso_U_23
_atom_site_aniso_U_13
_atom_site_aniso_U_12
Ni1 0.0298(7) 0.0181(7) 0.0290(7) 0.0011(6) 0.0045(5) -0.0008(6)
Ni2 0.0255(7) 0.0219(7) 0.0289(7) -0.0010(6) 0.0034(5) -0.0001(6)
N1 0.031(5) 0.016(5) 0.027(5) 0.004(4) 0.007(4) 0.006(4)
N2 0.031(5) 0.010(4) 0.032(5) -0.004(4) 0.013(4) 0.005(4)
N3 0.027(5) 0.023(5) 0.024(4) 0.000(4) 0.004(4) 0.004(4)
N4 0.035(5) 0.014(5) 0.033(5) 0.003(4) 0.011(4) -0.003(4)
N5 0.021(5) 0.025(5) 0.027(5) 0.000(4) 0.009(4) -0.004(4)
N6 0.033(5) 0.011(4) 0.029(5) -0.003(4) 0.011(4) -0.001(4)
N7 0.024(5) 0.029(5) 0.021(5) -0.004(4) 0.008(4) 0.000(4)
N8 0.046(5) 0.020(5) 0.023(5) -0.002(4) 0.001(4) 0.007(4)
O1 0.040(4) 0.011(4) 0.034(4) 0.002(3) 0.001(3) 0.006(3)
C1 0.016(6) 0.021(6) 0.026(6) -0.004(5) -0.003(5) 0.000(5)
C2 0.039(7) 0.011(6) 0.029(6) 0.001(5) 0.010(5) 0.000(5)
C2A 0.040(7) 0.023(6) 0.052(7) 0.007(5) 0.018(5) -0.010(5)
C2B 0.025(6) 0.032(7) 0.067(7) -0.005(6) 0.012(5) -0.006(5)
C3 0.035(6) 0.014(6) 0.027(6) -0.002(5) 0.006(5) 0.000(5)
C3A 0.024(6) 0.030(6) 0.054(7) 0.006(5) 0.014(5) 0.001(5)
C4 0.028(6) 0.005(5) 0.033(6) -0.006(5) 0.011(5) 0.001(5)
C5 0.030(6) 0.006(5) 0.035(6) 0.000(5) 0.009(5) 0.008(5)
C6 0.030(7) 0.017(6) 0.022(5) 0.004(5) 0.006(5) -0.005(5)
C7 0.025(6) 0.011(5) 0.025(5) -0.002(5) -0.002(5) 0.000(5)
C7A 0.021(6) 0.043(7) 0.053(7) 0.010(6) 0.000(5) -0.004(5)
C8 0.016(6) 0.020(6) 0.035(6) -0.003(5) 0.000(5) -0.003(5)
C8A 0.035(7) 0.031(7) 0.042(6) 0.014(5) 0.000(5) 0.003(5)
C8B 0.046(7) 0.051(8) 0.060(7) -0.001(6) 0.005(6) -0.009(6)
C9 0.029(6) 0.019(6) 0.022(6) -0.004(5) 0.003(5) -0.006(5)
C10 0.026(6) 0.022(6) 0.032(6) -0.009(5) 0.000(5) 0.000(5)
C11 0.040(7) 0.014(6) 0.036(6) -0.006(5) 0.006(5) -0.007(5)
C12 0.040(7) 0.025(6) 0.034(6) -0.003(5) 0.004(5) -0.009(6)
C12A 0.058(8) 0.034(7) 0.042(6) 0.012(5) 0.005(5) -0.006(6)
C13 0.043(7) 0.017(6) 0.031(6) -0.001(5) 0.008(5) -0.007(5)
C13A 0.047(7) 0.023(6) 0.049(7) 0.008(5) 0.004(5) -0.002(5)
C13B 0.069(8) 0.049(8) 0.039(7) 0.015(6) 0.009(6) 0.003(6)
C14 0.042(7) 0.026(7) 0.026(6) -0.001(5) 0.008(5) 0.008(6)
C15 0.042(7) 0.011(6) 0.038(6) 0.005(5) 0.002(5) 0.006(6)
C16 0.029(7) 0.029(7) 0.031(6) -0.013(5) -0.004(5) 0.002(6)
C17 0.035(7) 0.018(6) 0.039(6) 0.000(5) 0.006(5) 0.006(5)
C17A 0.051(7) 0.034(7) 0.046(7) 0.015(6) 0.000(5) 0.007(6)
C17B 0.127(12) 0.050(9) 0.052(8) 0.017(7) 0.019(8) 0.026(8)
C18 0.017(6) 0.039(7) 0.032(6) 0.001(5) 0.001(5) 0.006(5)
C18A 0.036(7) 0.039(7) 0.041(6) 0.002(5) -0.005(5) 0.006(5)
C19 0.032(6) 0.020(6) 0.034(6) -0.005(5) 0.007(5) -0.002(5)
C20 0.016(5) 0.025(6) 0.045(7) -0.010(6) 0.003(5) -0.006(5)
C21 0.023(6) 0.024(6) 0.041(7) -0.014(5) 0.005(5) 0.006(5)
C22 0.031(7) 0.026(6) 0.028(6) -0.001(5) 0.006(5) 0.000(5)
C22A 0.025(6) 0.044(7) 0.053(7) 0.004(6) 0.021(5) 0.003(5)
C22B 0.053(7) 0.025(7) 0.091(9) -0.008(6) 0.019(6) -0.011(6)
C23 0.038(7) 0.026(6) 0.025(6) -0.001(5) 0.008(5) -0.002(5)
C23A 0.038(6) 0.058(8) 0.042(7) 0.012(6) 0.005(5) -0.011(6)
C24 0.024(6) 0.011(5) 0.028(6) -0.001(5) 0.003(5) 0.010(5)
C25 0.020(6) 0.016(6) 0.031(6) -0.010(5) 0.009(5) -0.005(5)
C26 0.017(6) 0.018(6) 0.025(5) -0.005(5) 0.002(5) 0.004(5)
C27 0.026(6) 0.025(6) 0.029(6) 0.000(5) 0.003(5) 0.006(5)
C27A 0.025(6) 0.040(7) 0.050(6) 0.012(6) -0.002(5) -0.002(5)
C28 0.016(6) 0.018(6) 0.039(6) -0.004(5) 0.008(5) -0.003(4)
C28A 0.032(6) 0.029(6) 0.044(6) -0.006(5) 0.003(5) 0.000(5)
C28B 0.043(7) 0.044(7) 0.067(8) -0.003(6) 0.029(6) -0.007(6)
C29 0.024(6) 0.022(6) 0.025(6) 0.005(5) -0.008(5) 0.001(5)
C30 0.022(6) 0.028(6) 0.035(6) 0.001(6) 0.001(5) -0.010(5)
C31 0.031(7) 0.020(6) 0.034(6) 0.000(5) 0.010(5) 0.009(5)
C32 0.046(7) 0.026(6) 0.022(6) 0.001(5) 0.010(5) -0.007(5)
C32A 0.050(7) 0.033(7) 0.055(7) 0.007(6) 0.005(5) 0.000(6)
C33 0.052(7) 0.019(6) 0.022(6) 0.000(5) 0.007(5) 0.003(5)
C33A 0.041(7) 0.039(7) 0.044(7) 0.004(6) 0.015(5) -0.001(5)
C33B 0.080(9) 0.076(9) 0.043(7) 0.013(7) 0.009(6) 0.008(7)
C34 0.042(7) 0.024(6) 0.029(6) 0.004(5) 0.013(6) 0.005(6)
C35 0.031(7) 0.043(7) 0.030(6) 0.000(6) -0.007(5) 0.017(6)
C36 0.033(7) 0.023(6) 0.039(7) -0.005(6) 0.014(6) 0.001(5)
C37 0.030(7) 0.032(7) 0.042(7) -0.003(6) -0.005(5) 0.005(5)
C37A 0.044(7) 0.060(8) 0.046(7) 0.003(6) -0.008(6) -0.009(6)
C37B 0.089(10) 0.106(12) 0.061(9) -0.010(9) -0.031(7) 0.022(9)
C38 0.024(6) 0.038(7) 0.049(7) -0.007(6) 0.001(6) -0.002(5)
C38A 0.040(7) 0.046(8) 0.067(8) 0.002(6) 0.003(6) 0.004(6)
C39 0.039(7) 0.025(6) 0.034(6) -0.005(5) 0.004(6) -0.005(6)
C40 0.028(7) 0.022(6) 0.042(7) -0.007(6) 0.006(6) -0.006(5)
C41 0.027(6) 0.022(6) 0.026(6) -0.011(5) 0.011(5) 0.004(5)
C42 0.031(6) 0.017(6) 0.020(6) -0.001(5) 0.003(4) 0.004(5)
C43 0.046(6) 0.022(6) 0.028(6) 0.001(5) 0.007(5) -0.001(5)
C44 0.064(8) 0.031(8) 0.038(7) -0.006(6) 0.013(6) 0.000(6)
C45 0.049(7) 0.039(8) 0.023(6) -0.005(6) 0.011(5) -0.009(6)
C46 0.025(5) 0.034(7) 0.012(5) -0.001(5) -0.004(4) -0.010(5)
C47 0.030(6) 0.016(6) 0.038(6) 0.009(5) 0.004(5) 0.005(5)
C47A 0.056(7) 0.045(7) 0.043(7) 0.010(6) 0.016(6) 0.002(6)
C47B 0.051(7) 0.051(8) 0.042(6) -0.006(6) -0.011(6) 0.005(6)
C48 0.029(6) 0.025(7) 0.025(6) 0.003(5) 0.002(5) -0.002(5)
C49 0.035(6) 0.027(7) 0.043(7) 0.017(6) -0.012(5) -0.004(5)
C50 0.046(7) 0.022(6) 0.053(8) -0.001(6) 0.001(6) 0.013(5)
C51 0.039(6) 0.017(7) 0.041(7) 0.003(5) 0.002(5) 0.011(5)
C52 0.025(6) 0.010(6) 0.032(6) 0.001(5) 0.001(5) -0.004(4)
C53 0.023(6) 0.016(6) 0.028(6) 0.001(5) 0.005(4) 0.000(4)

loop_
_atom_site_label
_atom_site_type_symbol
_atom_site_fract_x
_atom_site_fract_y
_atom_site_fract_z
_atom_site_U_iso_or_equiv
_atom_site_thermal_displace_type
_atom_site_occupancy
_atom_site_calc_flag
_atom_site_refinement_flags
_atom_site_disorder_group
Ni1 Ni 0.30996(5) 0.07177(11) 0.12840(2) 0.0257(4) Uani 1 d . .
Ni2 Ni 0.25531(5) -0.33384(11) 0.09931(2) 0.0256(4) Uani 1 d . .
N1 N 0.2666(3) -0.0508(6) 0.14470(14) 0.024(2) Uani 1 d . .
N2 N 0.3757(3) 0.0258(6) 0.15421(14) 0.023(2) Uani 1 d . .
N3 N 0.3524(3) 0.1979(7) 0.11236(13) 0.025(2) Uani 1 d . .
N4 N 0.2446(3) 0.1144(7) 0.10286(14) 0.027(2) Uani 1 d . .
N5 N 0.2386(3) -0.4603(7) 0.12522(13) 0.024(2) Uani 1 d . .
N6 N 0.3320(3) -0.3298(6) 0.11835(13) 0.024(2) Uani 1 d . .
N7 N 0.2719(3) -0.2045(7) 0.07424(13) 0.024(2) Uani 1 d . .
N8 N 0.1783(3) -0.3432(7) 0.07910(14) 0.030(2) Uani 1 d . .
O1 O 0.3518(2) -0.3483(5) 0.19873(11) 0.029(2) Uani 1 d . .
C1 C 0.2138(4) -0.0956(8) 0.1343(2) 0.022(2) Uani 1 d . .
C2 C 0.1933(4) -0.1768(8) 0.1530(2) 0.026(2) Uani 1 d . .
C2A C 0.1352(4) -0.2312(9) 0.1483(2) 0.037(3) Uani 1 d . .
H2AA H 0.1357(4) -0.3134(9) 0.1574(2) 0.044 Uiso 1 calc R .
H2AB H 0.1230(4) -0.2450(9) 0.1288(2) 0.044 Uiso 1 calc R .
C2B C 0.0935(3) -0.1446(9) 0.1588(2) 0.041(3) Uani 1 d . .
H2BA H 0.0561(3) -0.1826(9) 0.1555(2) 0.061 Uiso 1 calc R .
H2BB H 0.0925(3) -0.0636(9) 0.1496(2) 0.061 Uiso 1 calc R .
H2BC H 0.1052(3) -0.1320(9) 0.1782(2) 0.061 Uiso 1 calc R .
C3 C 0.2326(4) -0.1832(8) 0.1752(2) 0.025(2) Uani 1 d . .
C3A C 0.2264(4) -0.2587(9) 0.1995(2) 0.035(3) Uani 1 d . .
H3AA H 0.2602(4) -0.2492(9) 0.2131(2) 0.053 Uiso 1 calc R .
H3AB H 0.2214(4) -0.3473(9) 0.1945(2) 0.053 Uiso 1 calc R .
H3AC H 0.1937(4) -0.2292(9) 0.2068(2) 0.053 Uiso 1 calc R .
C4 C 0.2795(4) -0.1074(7) 0.1697(2) 0.021(2) Uani 1 d . .
C5 C 0.3324(4) -0.0980(7) 0.1859(2) 0.023(2) Uani 1 d . .
C6 C 0.3793(4) -0.0451(8) 0.1777(2) 0.023(2) Uani 1 d . .
C7 C 0.4376(4) -0.0563(8) 0.1904(2) 0.021(2) Uani 1 d . .
C7A C 0.4622(4) -0.1304(9) 0.2148(2) 0.040(3) Uani 1 d . .
H7AA H 0.4318(4) -0.1678(9) 0.2228(2) 0.060 Uiso 1 calc R .
H7AB H 0.4845(4) -0.0748(9) 0.2278(2) 0.060 Uiso 1 calc R .
H7AC H 0.4862(4) -0.1969(9) 0.2096(2) 0.060 Uiso 1 calc R .
C8 C 0.4681(3) 0.0072(8) 0.1746(2) 0.024(2) Uani 1 d . .
C8A C 0.5303(4) 0.0304(9) 0.1807(2) 0.037(3) Uani 1 d . .
H8AA H 0.5434(4) 0.0578(9) 0.1641(2) 0.044 Uiso 1 calc R .
H8AB H 0.5495(4) -0.0492(9) 0.1866(2) 0.044 Uiso 1 calc R .
C8B C 0.5465(4) 0.1293(10) 0.2025(2) 0.053(3) Uani 1 d . .
H8BA H 0.5873(4) 0.1405(10) 0.2056(2) 0.079 Uiso 1 calc R .
H8BB H 0.5344(4) 0.1019(10) 0.2191(2) 0.079 Uiso 1 calc R .
H8BC H 0.5283(4) 0.2089(10) 0.1966(2) 0.079 Uiso 1 calc R .
C9 C 0.4305(4) 0.0593(8) 0.1529(2) 0.024(2) Uani 1 d . .
C10 C 0.4466(4) 0.1386(8) 0.1344(2) 0.027(2) Uani 1 d . .
H10A H 0.4856(4) 0.1465(8) 0.1339(2) 0.033 Uiso 1 calc R .
C11 C 0.4093(4) 0.2089(8) 0.1160(2) 0.030(2) Uani 1 d . .
C12 C 0.4267(4) 0.3108(9) 0.1000(2) 0.033(3) Uani 1 d . .
C12A C 0.4858(4) 0.3485(9) 0.0980(2) 0.045(3) Uani 1 d . .
H12A H 0.5122(4) 0.2914(9) 0.1088(2) 0.068 Uiso 1 calc R .
H12B H 0.4926(4) 0.4343(9) 0.1047(2) 0.068 Uiso 1 calc R .
H12C H 0.4912(4) 0.3442(9) 0.0792(2) 0.068 Uiso 1 calc R .
C13 C 0.3789(4) 0.3673(8) 0.0879(2) 0.030(2) Uani 1 d . .
C13A C 0.3736(4) 0.4776(9) 0.0692(2) 0.040(3) Uani 1 d . .
H13A H 0.4016(4) 0.5418(9) 0.0766(2) 0.048 Uiso 1 calc R .
H13B H 0.3359(4) 0.5149(9) 0.0684(2) 0.048 Uiso 1 calc R .
C13B C 0.3824(4) 0.4432(10) 0.0410(2) 0.052(3) Uani 1 d . .
H13C H 0.3785(4) 0.5184(10) 0.0297(2) 0.078 Uiso 1 calc R .
H13D H 0.3543(4) 0.3811(10) 0.0335(2) 0.078 Uiso 1 calc R .
H13E H 0.4200(4) 0.4080(10) 0.0417(2) 0.078 Uiso 1 calc R .
C14 C 0.3327(4) 0.2952(9) 0.0950(2) 0.031(2) Uani 1 d . .
C15 C 0.2770(4) 0.3079(8) 0.0842(2) 0.031(2) Uani 1 d . .
H15A H 0.2658(4) 0.3825(8) 0.0745(2) 0.037 Uiso 1 calc R .
C16 C 0.2357(4) 0.2197(9) 0.0863(2) 0.031(2) Uani 1 d . .
C17 C 0.1810(4) 0.2207(9) 0.0701(2) 0.031(2) Uani 1 d . .
C17A C 0.1559(4) 0.3218(9) 0.0511(2) 0.045(3) Uani 1 d . .
H17A H 0.1775(4) 0.4001(9) 0.0553(2) 0.054 Uiso 1 calc R .
H17B H 0.1169(4) 0.3377(9) 0.0539(2) 0.054 Uiso 1 calc R .
C17B C 0.1551(5) 0.2904(11) 0.0219(2) 0.076(4) Uani 1 d . .
H17C H 0.1382(5) 0.3599(11) 0.0107(2) 0.114 Uiso 1 calc R .
H17D H 0.1329(5) 0.2141(11) 0.0173(2) 0.114 Uiso 1 calc R .
H17E H 0.1936(5) 0.2766(11) 0.0188(2) 0.114 Uiso 1 calc R .
C18 C 0.1563(4) 0.1108(9) 0.0751(2) 0.029(2) Uani 1 d . .
C18A C 0.1002(4) 0.0604(9) 0.0635(2) 0.040(3) Uani 1 d . .
H18A H 0.0951(4) -0.0219(9) 0.0714(2) 0.060 Uiso 1 calc R .
H18B H 0.0976(4) 0.0518(9) 0.0440(2) 0.060 Uiso 1 calc R .
H18C H 0.0710(4) 0.1179(9) 0.0674(2) 0.060 Uiso 1 calc R .
C19 C 0.1956(4) 0.0482(9) 0.0961(2) 0.028(2) Uani 1 d . .
C20 C 0.1831(3) -0.0543(9) 0.1106(2) 0.029(2) Uani 1 d . .
H20A H 0.1504(3) -0.1007(9) 0.1035(2) 0.034 Uiso 1 calc R .
C21 C 0.1865(4) -0.5120(9) 0.1259(2) 0.029(2) Uani 1 d . .
C22 C 0.1877(4) -0.5926(9) 0.1487(2) 0.029(2) Uani 1 d . .
C22A C 0.1384(4) -0.6635(9) 0.1560(2) 0.039(3) Uani 1 d . .
H22A H 0.1034(4) -0.6278(9) 0.1458(2) 0.047 Uiso 1 calc R .
H22B H 0.1375(4) -0.6521(9) 0.1753(2) 0.047 Uiso 1 calc R .
C22B C 0.1405(4) -0.8036(9) 0.1499(2) 0.056(3) Uani 1 d . .
H22C H 0.1076(4) -0.8450(9) 0.1549(2) 0.083 Uiso 1 calc R .
H22D H 0.1747(4) -0.8399(9) 0.1601(2) 0.083 Uiso 1 calc R .
H22E H 0.1405(4) -0.8156(9) 0.1306(2) 0.083 Uiso 1 calc R .
C23 C 0.2409(4) -0.5917(8) 0.1625(2) 0.029(2) Uani 1 d . .
C23A C 0.2577(4) -0.6641(10) 0.1878(2) 0.046(3) Uani 1 d . .
H23A H 0.2977(4) -0.6507(10) 0.1945(2) 0.069 Uiso 1 calc R .
H23B H 0.2508(4) -0.7535(10) 0.1842(2) 0.069 Uiso 1 calc R .
H23C H 0.2357(4) -0.6357(10) 0.2013(2) 0.069 Uiso 1 calc R .
C24 C 0.2735(4) -0.5097(8) 0.1473(2) 0.021(2) Uani 1 d . .
C25 C 0.3302(4) -0.4878(8) 0.1535(2) 0.022(2) Uani 1 d . .
C26 C 0.3588(3) -0.4064(8) 0.1391(2) 0.020(2) Uani 1 d . .
C27 C 0.4184(4) -0.3776(9) 0.1447(2) 0.027(2) Uani 1 d . .
C27A C 0.4643(3) -0.4446(9) 0.1634(2) 0.039(3) Uani 1 d . .
H27A H 0.4478(3) -0.5119(9) 0.1728(2) 0.059 Uiso 1 calc R .
H27B H 0.4836(3) -0.3850(9) 0.1766(2) 0.059 Uiso 1 calc R .
H27C H 0.4912(3) -0.4805(9) 0.1530(2) 0.059 Uiso 1 calc R .
C28 C 0.4273(3) -0.2806(8) 0.1290(2) 0.024(2) Uani 1 d . .
C28A C 0.4827(4) -0.2199(9) 0.1260(2) 0.035(3) Uani 1 d . .
H28A H 0.5092(4) -0.2302(9) 0.1430(2) 0.042 Uiso 1 calc R .
H28B H 0.4766(4) -0.1289(9) 0.1229(2) 0.042 Uiso 1 calc R .
C28B C 0.5089(4) -0.2742(10) 0.1032(2) 0.049(3) Uani 1 d . .
H28C H 0.5444(4) -0.2312(10) 0.1024(2) 0.074 Uiso 1 calc R .
H28D H 0.4833(4) -0.2625(10) 0.0862(2) 0.074 Uiso 1 calc R .
H28E H 0.5160(4) -0.3638(10) 0.1064(2) 0.074 Uiso 1 calc R .
C29 C 0.3740(4) -0.2515(9) 0.1127(2) 0.025(2) Uani 1 d . .
C30 C 0.3677(4) -0.1578(9) 0.0941(2) 0.029(2) Uani 1 d . .
H30A H 0.3989(4) -0.1040(9) 0.0937(2) 0.034 Uiso 1 calc R .
C31 C 0.3203(4) -0.1348(8) 0.0759(2) 0.028(2) Uani 1 d . .
C32 C 0.3162(4) -0.0424(9) 0.0548(2) 0.031(2) Uani 1 d . .
C32A C 0.3616(4) 0.0477(9) 0.0507(2) 0.046(3) Uani 1 d . .
H32A H 0.3938(4) 0.0369(9) 0.0651(2) 0.069 Uiso 1 calc R .
H32B H 0.3475(4) 0.1337(9) 0.0511(2) 0.069 Uiso 1 calc R .
H32C H 0.3732(4) 0.0315(9) 0.0334(2) 0.069 Uiso 1 calc R .
C33 C 0.2652(4) -0.0577(9) 0.0395(2) 0.031(2) Uani 1 d . .
C33A C 0.2416(4) 0.0085(9) 0.0140(2) 0.040(3) Uani 1 d . .
H33A H 0.2582(4) 0.0935(9) 0.0143(2) 0.048 Uiso 1 calc R .
H33B H 0.2006(4) 0.0182(9) 0.0131(2) 0.048 Uiso 1 calc R .
C33B C 0.2525(5) -0.0590(11) -0.0109(2) 0.066(4) Uani 1 d . .
H33C H 0.2362(5) -0.0112(11) -0.0268(2) 0.099 Uiso 1 calc R .
H33D H 0.2355(5) -0.1426(11) -0.0116(2) 0.099 Uiso 1 calc R .
H33E H 0.2931(5) -0.0672(11) -0.0104(2) 0.099 Uiso 1 calc R .
C34 C 0.2376(4) -0.1559(9) 0.0519(2) 0.031(2) Uani 1 d . .
C35 C 0.1832(4) -0.1967(9) 0.0430(2) 0.036(3) Uani 1 d . .
H35A H 0.1638(4) -0.1619(9) 0.0268(2) 0.043 Uiso 1 calc R .
C36 C 0.1555(4) -0.2833(9) 0.0558(2) 0.031(2) Uani 1 d . .
C37 C 0.0972(4) -0.3156(9) 0.0475(2) 0.036(3) Uani 1 d . .
C37A C 0.0589(4) -0.2673(10) 0.0227(2) 0.052(3) Uani 1 d . .
H37A H 0.0194(4) -0.2729(10) 0.0256(2) 0.062 Uiso 1 calc R .
H37B H 0.0674(4) -0.1779(10) 0.0200(2) 0.062 Uiso 1 calc R .
C37B C 0.0649(5) -0.3389(13) -0.0022(2) 0.090(5) Uani 1 d . .
H37C H 0.0394(5) -0.3040(13) -0.0175(2) 0.136 Uiso 1 calc R .
H37D H 0.0557(5) -0.4272(13) 0.0001(2) 0.136 Uiso 1 calc R .
H37E H 0.1037(5) -0.3322(13) -0.0055(2) 0.136 Uiso 1 calc R .
C38 C 0.0836(4) -0.3961(9) 0.0661(2) 0.037(3) Uani 1 d . .
C38A C 0.0284(4) -0.4599(10) 0.0671(2) 0.052(3) Uani 1 d . .
H38A H 0.0319(4) -0.5128(10) 0.0832(2) 0.078 Uiso 1 calc R .
H38B H 0.0181(4) -0.5120(10) 0.0510(2) 0.078 Uiso 1 calc R .
H38C H -0.0007(4) -0.3965(10) 0.0677(2) 0.078 Uiso 1 calc R .
C39 C 0.1340(4) -0.4146(9) 0.0857(2) 0.033(3) Uani 1 d . .
C40 C 0.1389(4) -0.4917(8) 0.1076(2) 0.031(2) Uani 1 d . .
H40A H 0.1061(4) -0.5354(8) 0.1103(2) 0.037 Uiso 1 calc R .
C41 C 0.3532(3) -0.2729(8) 0.2209(2) 0.024(2) Uani 1 d . .
C42 C 0.3401(3) -0.1455(8) 0.2143(2) 0.023(2) Uani 1 d . .
C43 C 0.3375(4) -0.0640(9) 0.2353(2) 0.032(2) Uani 1 d . .
H43A H 0.3284(4) 0.0215(9) 0.2316(2) 0.038 Uiso 1 calc R .
C44 C 0.3478(4) -0.1049(10) 0.2618(2) 0.044(3) Uani 1 d . .
H44A H 0.3447(4) -0.0487(10) 0.2761(2) 0.053 Uiso 1 calc R .
C45 C 0.3627(4) -0.2282(10) 0.2671(2) 0.037(3) Uani 1 d . .
H45A H 0.3709(4) -0.2546(10) 0.2852(2) 0.044 Uiso 1 calc R .
C46 C 0.3662(3) -0.3157(9) 0.2471(2) 0.025(2) Uani 1 d . .
C47 C 0.3824(4) -0.4522(8) 0.2535(2) 0.028(2) Uani 1 d . .
C47A C 0.3370(4) -0.5151(9) 0.2664(2) 0.047(3) Uani 1 d . .
H47A H 0.3331(4) -0.4710(9) 0.2830(2) 0.071 Uiso 1 calc R .
H47B H 0.3473(4) -0.6026(9) 0.2705(2) 0.071 Uiso 1 calc R .
H47C H 0.3012(4) -0.5121(9) 0.2540(2) 0.071 Uiso 1 calc R .
C47B C 0.4386(4) -0.4540(10) 0.2733(2) 0.050(3) Uani 1 d . .
H47D H 0.4678(4) -0.4135(10) 0.2650(2) 0.075 Uiso 1 calc R .
H47E H 0.4494(4) -0.5409(10) 0.2778(2) 0.075 Uiso 1 calc R .
H47F H 0.4341(4) -0.4087(10) 0.2897(2) 0.075 Uiso 1 calc R .
C48 C 0.3877(4) -0.5224(9) 0.2277(2) 0.027(2) Uani 1 d . .
C49 C 0.4069(4) -0.6470(9) 0.2283(2) 0.037(3) Uani 1 d . .
H49A H 0.4218(4) -0.6853(9) 0.2450(2) 0.045 Uiso 1 calc R .
C50 C 0.4041(4) -0.7140(9) 0.2046(2) 0.041(3) Uani 1 d . .
H50A H 0.4188(4) -0.7967(9) 0.2053(2) 0.049 Uiso 1 calc R .
C51 C 0.3812(4) -0.6653(9) 0.1804(2) 0.033(2) Uani 1 d . .
H51A H 0.3784(4) -0.7146(9) 0.1646(2) 0.039 Uiso 1 calc R .
C52 C 0.3618(3) -0.5424(8) 0.1791(2) 0.023(2) Uani 1 d . .
C53 C 0.3681(3) -0.4728(8) 0.2025(2) 0.022(2) Uani 1 d . .

loop_
_geom_bond_atom_site_label_1
_geom_bond_atom_site_label_2
_geom_bond_distance
_geom_bond_site_symmetry_2
_geom_bond_publ_flag
Ni1 N4 1.920(7) . ?
Ni1 N1 1.942(7) . ?
Ni1 N2 1.943(7) . ?
Ni1 N3 1.948(7) . ?
Ni2 N6 1.941(7) . ?
Ni2 N7 1.958(7) . ?
Ni2 N5 1.968(7) . ?
Ni2 N8 1.971(7) . ?
N1 C1 1.382(10) . ?
N1 C4 1.386(10) . ?
N2 C9 1.383(10) . ?
N2 C6 1.396(10) . ?
N3 C11 1.363(11) . ?
N3 C14 1.391(11) . ?
N4 C19 1.375(11) . ?
N4 C16 1.394(11) . ?
N5 C21 1.379(10) . ?
N5 C24 1.387(10) . ?
N6 C29 1.381(10) . ?
N6 C26 1.399(10) . ?
N7 C31 1.378(11) . ?
N7 C34 1.386(11) . ?
N8 C36 1.371(11) . ?
N8 C39 1.399(11) . ?
O1 C41 1.375(9) . ?
O1 C53 1.390(10) . ?
C1 C20 1.375(11) . ?
C1 C2 1.427(11) . ?
C2 C3 1.347(11) . ?
C2 C2A 1.500(12) . ?
C2A C2B 1.528(12) . ?
C3 C4 1.456(11) . ?
C3 C3A 1.495(11) . ?
C4 C5 1.403(11) . ?
C5 C6 1.391(11) . ?
C5 C42 1.506(11) . ?
C6 C7 1.452(11) . ?
C7 C8 1.353(11) . ?
C7 C7A 1.501(11) . ?
C8 C9 1.417(11) . ?
C8 C8A 1.504(11) . ?
C8A C8B 1.526(12) . ?
C9 C10 1.366(12) . ?
C10 C11 1.399(12) . ?
C11 C12 1.456(12) . ?
C12 C13 1.355(12) . ?
C12 C12A 1.505(12) . ?
C13 C14 1.450(12) . ?
C13 C13A 1.500(12) . ?
C13A C13B 1.520(12) . ?
C14 C15 1.373(12) . ?
C15 C16 1.387(12) . ?
C16 C17 1.436(12) . ?
C17 C18 1.358(12) . ?
C17 C17A 1.506(12) . ?
C17A C17B 1.507(13) . ?
C18 C19 1.460(12) . ?
C18 C18A 1.486(12) . ?
C19 C20 1.377(12) . ?
C21 C40 1.370(12) . ?
C21 C22 1.434(12) . ?
C22 C23 1.355(11) . ?
C22 C22A 1.506(12) . ?
C22A C22B 1.529(13) . ?
C23 C24 1.474(12) . ?
C23 C23A 1.491(12) . ?
C24 C25 1.375(11) . ?
C25 C26 1.389(11) . ?
C25 C52 1.504(12) . ?
C26 C27 1.454(11) . ?
C27 C28 1.345(11) . ?
C27 C27A 1.512(12) . ?
C28 C29 1.440(11) . ?
C28 C28A 1.517(11) . ?
C28A C28B 1.518(12) . ?
C29 C30 1.365(12) . ?
C30 C31 1.365(11) . ?
C31 C32 1.445(12) . ?
C32 C33 1.352(12) . ?
C32 C32A 1.498(12) . ?
C33 C34 1.441(12) . ?
C33 C33A 1.494(12) . ?
C33A C33B 1.510(12) . ?
C34 C35 1.386(12) . ?
C35 C36 1.365(12) . ?
C36 C37 1.445(12) . ?
C37 C38 1.354(13) . ?
C37 C37A 1.520(13) . ?
C37A C37B 1.497(14) . ?
C38 C39 1.449(12) . ?
C38 C38A 1.505(13) . ?
C39 C40 1.368(12) . ?
C41 C46 1.385(11) . ?
C41 C42 1.421(12) . ?
C42 C43 1.380(11) . ?
C43 C44 1.390(12) . ?
C44 C45 1.377(13) . ?
C45 C46 1.389(12) . ?
C46 C47 1.529(12) . ?
C47 C47A 1.523(12) . ?
C47 C48 1.527(12) . ?
C47 C47B 1.546(12) . ?
C48 C53 1.387(11) . ?
C48 C49 1.407(12) . ?
C49 C50 1.388(12) . ?
C50 C51 1.356(12) . ?
C51 C52 1.390(12) . ?
C52 C53 1.385(11) . ?
